data_7244311
loop_
_publ_author_name
'Harrowfield, Jack'
'Atoini, Youssef'
'Thu\'ery, Pierre'

_publ_section_title
;
 Plumbing the uncertainties of solvothermal synthesis involving uranyl ion
 carboxylate complexes
;
_journal_name_full CrystEngComm
_journal_paper_doi 10.1039/D1CE01663F
_journal_year 2022
_chemical_formula_sum 'C32 H22 N4 O10 U Zn'
_chemical_formula_weight 925.93
_space_group_crystal_system monoclinic
_space_group_IT_number 13
_space_group_name_Hall '-P 2yac'
_space_group_name_H-M_alt 'P 1 2/n 1'
_atom_sites_solution_hydrogens geom
_atom_sites_solution_primary dual
_atom_sites_solution_secondary difmap
_audit_update_record
;
2021-12-06 deposited with the CCDC.	2022-01-25 downloaded from the CCDC.
;
_cell_angle_alpha 90
_cell_angle_beta 108.4076(17)
_cell_angle_gamma 90
_cell_formula_units_Z 2
_cell_length_a 12.0722(5)
_cell_length_b 8.0184(4)
_cell_length_c 16.9466(7)
_cell_measurement_reflns_used 9954
_cell_measurement_temperature 100(2)
_cell_measurement_theta_max 33.1566
_cell_measurement_theta_min 2.5401
_cell_volume 1556.49(12)
_computing_cell_refinement 'SAINT V8.40A (Bruker Nano, Inc., 2019)'
_computing_data_collection 'Bruker Instrument Service vV6.2.14'
_computing_data_reduction 'SAINT V8.40A (Bruker Nano, Inc., 2019)'
_computing_molecular_graphics 'shelXle (C.B. Huebschle, rev 958)'
_computing_structure_refinement 'SHELXL-2018/3 (Sheldrick, 2018)'
_computing_structure_solution 'XT, VERSION 2014/5'
_diffrn_ambient_temperature 100(2)
_diffrn_detector_area_resol_mean 7.41
_diffrn_detector_type 'Bruker PHOTON III area detector'
_diffrn_measured_fraction_theta_full 0.996
_diffrn_measured_fraction_theta_max 0.996
_diffrn_measurement_device 'Kappa diffractometer'
_diffrn_measurement_device_type 'Bruker D8 Quest'
_diffrn_measurement_method '\f and \w scans'
_diffrn_radiation_monochromator 'multilayer mirror optics'
_diffrn_radiation_type MoK\a
_diffrn_radiation_wavelength 0.71073
_diffrn_reflns_av_R_equivalents 0.0483
_diffrn_reflns_av_unetI/netI 0.0197
_diffrn_reflns_limit_h_max 17
_diffrn_reflns_limit_h_min -16
_diffrn_reflns_limit_k_max 11
_diffrn_reflns_limit_k_min -11
_diffrn_reflns_limit_l_max 24
_diffrn_reflns_limit_l_min -24
_diffrn_reflns_number 60449
_diffrn_reflns_theta_full 30.51
_diffrn_reflns_theta_max 30.51
_diffrn_reflns_theta_min 2.54
_diffrn_source 'microfocus sealed X-ray tube'
_diffrn_source_current 1.4
_diffrn_source_type 'Incoatec I\ms 70 W'
_diffrn_source_voltage 50
_exptl_absorpt_coefficient_mu 6.032
_exptl_absorpt_correction_T_max 0.75
_exptl_absorpt_correction_T_min 0.62
_exptl_absorpt_correction_type multi-scan
_exptl_absorpt_process_details
;
SADABS-2016/2 - Bruker AXS area detector scaling and absorption correction
;
_exptl_crystal_colour 'translucent light yellow'
_exptl_crystal_density_diffrn 1.976
_exptl_crystal_density_method 'not measured'
_exptl_crystal_description platelet
_exptl_crystal_F_000 888
_exptl_crystal_size_max 0.145
_exptl_crystal_size_mid 0.133
_exptl_crystal_size_min 0.070
_refine_diff_density_max 1.614
_refine_diff_density_min -0.633
_refine_ls_extinction_method none
_refine_ls_goodness_of_fit_ref 1.063
_refine_ls_hydrogen_treatment constr
_refine_ls_matrix_type full
_refine_ls_number_parameters 219
_refine_ls_number_reflns 4741
_refine_ls_number_restraints 0
_refine_ls_restrained_S_all 1.063
_refine_ls_R_factor_all 0.0174
_refine_ls_R_factor_gt 0.0163
_refine_ls_shift/su_max 0.001
_refine_ls_shift/su_mean 0.000
_refine_ls_structure_factor_coef Fsqd
_refine_ls_weighting_details 'w=1/[\s^2^(Fo^2^)+(0.0172P)^2^+1.4500P] where P=(Fo^2^+2Fc^2^)/3'
_refine_ls_weighting_scheme calc
_refine_ls_wR_factor_gt 0.0401
_refine_ls_wR_factor_ref 0.0406
_reflns_number_gt 4545
_reflns_number_total 4741
_reflns_threshold_expression 'I > 2\s(I)'
_cod_data_source_file d1ce01663f1.cif
_cod_data_source_block 1
_cod_depositor_comments
;
The following automatic conversions were performed:

data item '_exptl_absorpt_correction_type' value 'Multi-Scan' was
changed to 'multi-scan' in accordance with the
/home/data/users/saulius/crontab/automatic-downloads/rss-feeds/RSC/lib/dictionaries/cif_core.dic
dictionary named 'cif_core.dic' version 2.4.2 last updated on
2011-04-26.

Automatic conversion script
Id: cif_fix_values 7556 2019-12-06 15:28:31Z antanas 
;
_cod_database_code 7244311

loop_
_space_group_symop_operation_xyz
'x, y, z'
'-x+1/2, y, -z+1/2'
'-x, -y, -z'
'x-1/2, -y, z-1/2'

loop_
_atom_site_type_symbol
_atom_site_label
_atom_site_fract_x
_atom_site_fract_y
_atom_site_fract_z
_atom_site_U_iso_or_equiv
_atom_site_adp_type
_atom_site_calc_flag
_atom_site_refinement_flags_adp
_atom_site_refinement_flags_occupancy
_atom_site_refinement_flags_posn
_atom_site_occupancy
_atom_site_disorder_assembly
_atom_site_disorder_group
U U1 0.25 0.51226(2) 0.75 0.00998(3) Uani d T P S 1 . .
Zn Zn1 0.75 0.02660(5) 0.75 0.02457(7) Uani d T P S 1 . .
O O1 0.14669(12) 0.51319(17) 0.80510(9) 0.0180(3) Uani d . . . 1 . .
O O2 0.34363(11) 0.76932(16) 0.81974(8) 0.0155(2) Uani d . . . 1 . .
O O3 0.40412(11) 0.53544(16) 0.88659(8) 0.0157(2) Uani d . . . 1 . .
O O4 0.17436(12) 0.23737(17) 0.69307(8) 0.0202(3) Uani d . . . 1 . .
O O5 0.78290(19) -0.2123(3) 0.69683(12) 0.0503(6) Uani d . . . 1 . .
N N1 0.75587(14) 0.1936(2) 0.65447(10) 0.0200(3) Uani d . . . 1 . .
N N2 0.57063(15) 0.0384(2) 0.67851(11) 0.0218(3) Uani d . . . 1 . .
C C1 0.40657(14) 0.6933(2) 0.88424(11) 0.0127(3) Uani d . . . 1 . .
C C2 0.47802(15) 0.7873(2) 0.95789(11) 0.0140(3) Uani d . . . 1 . .
H H2 0.531517 0.728651 1.002577 0.017 Uiso calc U . R 1 . .
C C3 0.46892(14) 0.9531(2) 0.96294(10) 0.0135(3) Uani d . . . 1 . .
H H3 0.419875 1.011667 0.91621 0.016 Uiso calc U . R 1 . .
C C4 0.25 0.1604(3) 0.75 0.0181(5) Uani d T P S 1 . .
H H4 0.250003 0.041876 0.749998 0.022 Uiso calc U P R 1 . .
C C5 0.75 -0.2886(5) 0.75 0.0492(11) Uani d T P S 1 . .
H H5 0.750001 -0.407046 0.749999 0.059 Uiso calc U P R 1 . .
C C6 0.84681(17) 0.2743(3) 0.64451(13) 0.0244(4) Uani d . . . 1 . .
H H6 0.921148 0.259773 0.685116 0.029 Uiso calc U . R 1 . .
C C7 0.83800(18) 0.3794(3) 0.57711(14) 0.0257(4) Uani d . . . 1 . .
H H7 0.90471 0.437326 0.573159 0.031 Uiso calc U . R 1 . .
C C8 0.73183(18) 0.3983(3) 0.51657(13) 0.0229(4) Uani d . . . 1 . .
H H8 0.724728 0.46714 0.469613 0.027 Uiso calc U . R 1 . .
C C9 0.63365(17) 0.3143(2) 0.52489(12) 0.0185(4) Uani d . . . 1 . .
C C10 0.64971(15) 0.2157(2) 0.59601(11) 0.0162(3) Uani d . . . 1 . .
C C11 0.55116(16) 0.1316(2) 0.60871(11) 0.0172(3) Uani d . . . 1 . .
C C12 0.44016(16) 0.1475(3) 0.54889(12) 0.0197(4) Uani d . . . 1 . .
C C13 0.42741(17) 0.2452(3) 0.47598(13) 0.0226(4) Uani d . . . 1 . .
H H13 0.352863 0.254121 0.435008 0.027 Uiso calc U . R 1 . .
C C14 0.51969(18) 0.3250(3) 0.46435(12) 0.0222(4) Uani d . . . 1 . .
H H14 0.508955 0.389166 0.41537 0.027 Uiso calc U . R 1 . .
C C15 0.34731(17) 0.0605(3) 0.56387(14) 0.0242(4) Uani d . . . 1 . .
H H15 0.270701 0.068201 0.525484 0.029 Uiso calc U . R 1 . .
C C16 0.36802(19) -0.0355(3) 0.63416(15) 0.0279(5) Uani d . . . 1 . .
H H16 0.306257 -0.095842 0.644458 0.033 Uiso calc U . R 1 . .
C C17 0.4812(2) -0.0433(3) 0.69042(14) 0.0271(4) Uani d . . . 1 . .
H H17 0.494798 -0.1096 0.739038 0.032 Uiso calc U . R 1 . .

loop_
_atom_site_aniso_label
_atom_site_aniso_U_11
_atom_site_aniso_U_22
_atom_site_aniso_U_33
_atom_site_aniso_U_12
_atom_site_aniso_U_13
_atom_site_aniso_U_23
U1 0.01138(4) 0.00773(4) 0.00920(4) 0 0.00093(3) 0
Zn1 0.02518(16) 0.02822(18) 0.01557(15) 0 -0.00032(12) 0
O1 0.0158(6) 0.0206(7) 0.0183(6) -0.0003(5) 0.0065(5) -0.0005(5)
O2 0.0165(6) 0.0118(6) 0.0135(6) -0.0001(4) -0.0019(5) -0.0007(5)
O3 0.0183(6) 0.0104(6) 0.0142(6) 0.0008(5) -0.0008(5) -0.0010(4)
O4 0.0249(7) 0.0112(6) 0.0187(6) -0.0019(5) -0.0014(5) -0.0006(5)
O5 0.0576(12) 0.0401(11) 0.0329(10) 0.0087(9) -0.0146(9) -0.0091(8)
N1 0.0161(7) 0.0246(8) 0.0176(7) -0.0008(6) 0.0027(6) -0.0026(6)
N2 0.0241(8) 0.0247(8) 0.0172(7) -0.0056(7) 0.0072(6) -0.0023(6)
C1 0.0108(7) 0.0118(7) 0.0133(7) 0.0004(6) 0.0009(6) -0.0015(6)
C2 0.0140(7) 0.0133(8) 0.0120(7) -0.0005(6) 0.0001(6) -0.0016(6)
C3 0.0129(7) 0.0138(8) 0.0112(7) -0.0006(6) 0.0001(6) -0.0014(6)
C4 0.0269(13) 0.0104(11) 0.0160(11) 0 0.0052(10) 0
C5 0.060(3) 0.0290(18) 0.035(2) 0 -0.0180(19) 0
C6 0.0157(8) 0.0312(11) 0.0255(10) -0.0028(7) 0.0055(7) -0.0061(8)
C7 0.0239(9) 0.0265(10) 0.0313(11) -0.0070(8) 0.0154(8) -0.0075(8)
C8 0.0315(10) 0.0199(9) 0.0227(9) -0.0033(8) 0.0162(8) -0.0019(7)
C9 0.0223(9) 0.0167(8) 0.0168(8) 0.0001(7) 0.0067(7) -0.0033(7)
C10 0.0151(8) 0.0186(8) 0.0152(8) -0.0005(6) 0.0050(6) -0.0032(6)
C11 0.0169(8) 0.0193(9) 0.0160(8) -0.0018(6) 0.0060(6) -0.0040(7)
C12 0.0167(8) 0.0206(9) 0.0207(9) -0.0001(7) 0.0042(7) -0.0071(7)
C13 0.0194(8) 0.0219(9) 0.0204(9) 0.0046(7) -0.0022(7) -0.0053(7)
C14 0.0279(10) 0.0197(9) 0.0167(9) 0.0035(7) 0.0039(7) -0.0007(7)
C15 0.0161(8) 0.0252(10) 0.0314(11) -0.0033(7) 0.0076(8) -0.0126(8)
C16 0.0255(10) 0.0287(11) 0.0347(12) -0.0111(8) 0.0172(9) -0.0128(9)
C17 0.0319(11) 0.0288(11) 0.0235(10) -0.0101(9) 0.0130(8) -0.0041(8)

loop_
_atom_type_symbol
_atom_type_description
_atom_type_scat_dispersion_real
_atom_type_scat_dispersion_imag
_atom_type_scat_source
C C 0.0033 0.0016 'International Tables Vol C Tables 4.2.6.8 and 6.1.1.4'
H H 0.0000 0.0000 'International Tables Vol C Tables 4.2.6.8 and 6.1.1.4'
N N 0.0061 0.0033 'International Tables Vol C Tables 4.2.6.8 and 6.1.1.4'
O O 0.0106 0.0060 'International Tables Vol C Tables 4.2.6.8 and 6.1.1.4'
U U -9.6767 9.6646 'International Tables Vol C Tables 4.2.6.8 and 6.1.1.4'
Zn Zn 0.2839 1.4301 'International Tables Vol C Tables 4.2.6.8 and 6.1.1.4'

loop_
_geom_angle_atom_site_label_1
_geom_angle_atom_site_label_2
_geom_angle_atom_site_label_3
_geom_angle_site_symmetry_1
_geom_angle_site_symmetry_3
_geom_angle
_geom_angle_publ_flag
O1 U1 O1 . 2_556 179.52(9) ?
O1 U1 O4 . . 88.55(6) ?
O1 U1 O4 2_556 . 91.88(6) ?
O1 U1 O4 . 2_556 91.88(6) ?
O1 U1 O4 2_556 2_556 88.55(6) ?
O4 U1 O4 . 2_556 53.01(6) ?
O1 U1 O2 . 2_556 87.53(5) ?
O1 U1 O2 2_556 2_556 92.07(5) ?
O4 U1 O2 . 2_556 120.21(4) ?
O4 U1 O2 2_556 2_556 173.22(4) ?
O1 U1 O2 . . 92.07(5) ?
O1 U1 O2 2_556 . 87.53(5) ?
O4 U1 O2 . . 173.22(4) ?
O4 U1 O2 2_556 . 120.21(4) ?
O2 U1 O2 2_556 . 66.57(6) ?
O1 U1 O3 . . 87.33(6) ?
O1 U1 O3 2_556 . 92.64(6) ?
O4 U1 O3 . . 120.62(4) ?
O4 U1 O3 2_556 . 67.97(4) ?
O2 U1 O3 2_556 . 118.73(4) ?
O2 U1 O3 . . 52.69(4) ?
O1 U1 O3 . 2_556 92.64(6) ?
O1 U1 O3 2_556 2_556 87.33(6) ?
O4 U1 O3 . 2_556 67.97(4) ?
O4 U1 O3 2_556 2_556 120.62(4) ?
O2 U1 O3 2_556 2_556 52.69(4) ?
O2 U1 O3 . 2_556 118.73(4) ?
O3 U1 O3 . 2_556 171.39(6) ?
N1 Zn1 N1 2_656 . 101.62(10) ?
N1 Zn1 N2 2_656 2_656 79.05(7) ?
N1 Zn1 N2 . 2_656 97.67(7) ?
N1 Zn1 N2 2_656 . 97.68(7) ?
N1 Zn1 N2 . . 79.05(6) ?
N2 Zn1 N2 2_656 . 174.88(10) ?
N1 Zn1 O5 2_656 . 156.14(7) ?
N1 Zn1 O5 . . 100.55(8) ?
N2 Zn1 O5 2_656 . 89.38(7) ?
N2 Zn1 O5 . . 95.07(7) ?
N1 Zn1 O5 2_656 2_656 100.55(8) ?
N1 Zn1 O5 . 2_656 156.15(7) ?
N2 Zn1 O5 2_656 2_656 95.07(7) ?
N2 Zn1 O5 . 2_656 89.38(7) ?
O5 Zn1 O5 . 2_656 59.43(13) ?
N1 Zn1 C5 2_656 . 129.19(5) ?
N1 Zn1 C5 . . 129.19(5) ?
N2 Zn1 C5 2_656 . 92.56(5) ?
N2 Zn1 C5 . . 92.56(5) ?
O5 Zn1 C5 . . 29.72(7) ?
O5 Zn1 C5 2_656 . 29.72(7) ?
C1 O2 U1 . . 94.04(10) ?
C1 O3 U1 . . 93.65(10) ?
C4 O4 U1 . . 92.82(13) ?
C5 O5 Zn1 . . 89.5(2) ?
C6 N1 C10 . . 117.99(18) ?
C6 N1 Zn1 . . 129.22(14) ?
C10 N1 Zn1 . . 112.79(13) ?
C17 N2 C11 . . 118.56(18) ?
C17 N2 Zn1 . . 128.39(16) ?
C11 N2 Zn1 . . 112.78(13) ?
O3 C1 O2 . . 119.47(15) ?
O3 C1 C2 . . 119.68(15) ?
O2 C1 C2 . . 120.78(15) ?
C3 C2 C1 . . 121.44(16) ?
C3 C2 H2 . . 119.3 ?
C1 C2 H2 . . 119.3 ?
C2 C3 C3 . 3_677 122.6(2) ?
C2 C3 H3 . . 118.7 ?
C3 C3 H3 3_677 . 118.7 ?
O4 C4 O4 . 2_556 121.3(2) ?
O4 C4 U1 . . 60.67(12) ?
O4 C4 U1 2_556 . 60.67(12) ?
O4 C4 H4 . . 119.3 ?
O4 C4 H4 2_556 . 119.3 ?
U1 C4 H4 . . 180.0 ?
O5 C5 O5 . 2_656 121.6(4) ?
O5 C5 Zn1 . . 60.79(19) ?
O5 C5 Zn1 2_656 . 60.79(19) ?
O5 C5 H5 . . 119.2 ?
O5 C5 H5 2_656 . 119.2 ?
Zn1 C5 H5 . . 180.0 ?
N1 C6 C7 . . 123.01(19) ?
N1 C6 H6 . . 118.5 ?
C7 C6 H6 . . 118.5 ?
C8 C7 C6 . . 119.29(19) ?
C8 C7 H7 . . 120.4 ?
C6 C7 H7 . . 120.4 ?
C7 C8 C9 . . 119.27(19) ?
C7 C8 H8 . . 120.4 ?
C9 C8 H8 . . 120.4 ?
C10 C9 C8 . . 117.58(18) ?
C10 C9 C14 . . 119.27(18) ?
C8 C9 C14 . . 123.15(19) ?
N1 C10 C9 . . 122.79(17) ?
N1 C10 C11 . . 117.51(17) ?
C9 C10 C11 . . 119.70(16) ?
N2 C11 C12 . . 122.80(18) ?
N2 C11 C10 . . 117.67(17) ?
C12 C11 C10 . . 119.52(18) ?
C11 C12 C15 . . 117.11(19) ?
C11 C12 C13 . . 119.36(18) ?
C15 C12 C13 . . 123.51(18) ?
C14 C13 C12 . . 121.10(18) ?
C14 C13 H13 . . 119.4 ?
C12 C13 H13 . . 119.4 ?
C13 C14 C9 . . 121.02(19) ?
C13 C14 H14 . . 119.5 ?
C9 C14 H14 . . 119.5 ?
C16 C15 C12 . . 119.76(19) ?
C16 C15 H15 . . 120.1 ?
C12 C15 H15 . . 120.1 ?
C15 C16 C17 . . 119.2(2) ?
C15 C16 H16 . . 120.4 ?
C17 C16 H16 . . 120.4 ?
N2 C17 C16 . . 122.6(2) ?
N2 C17 H17 . . 118.7 ?
C16 C17 H17 . . 118.7 ?

loop_
_geom_bond_atom_site_label_1
_geom_bond_atom_site_label_2
_geom_bond_site_symmetry_2
_geom_bond_distance
_geom_bond_publ_flag
U1 O1 . 1.7785(14) ?
U1 O1 2_556 1.7785(14) ?
U1 O4 . 2.4631(13) ?
U1 O4 2_556 2.4631(13) ?
U1 O2 2_556 2.4656(13) ?
U1 O2 . 2.4656(13) ?
U1 O3 . 2.4768(13) ?
U1 O3 2_556 2.4768(13) ?
Zn1 N1 2_656 2.1193(18) ?
Zn1 N1 . 2.1194(18) ?
Zn1 N2 2_656 2.1234(18) ?
Zn1 N2 . 2.1234(18) ?
Zn1 O5 . 2.206(2) ?
Zn1 O5 2_656 2.206(2) ?
Zn1 C5 . 2.527(4) ?
O2 C1 . 1.272(2) ?
O3 C1 . 1.267(2) ?
O4 C4 . 1.2608(18) ?
O5 C5 . 1.253(3) ?
N1 C6 . 1.330(3) ?
N1 C10 . 1.361(2) ?
N2 C17 . 1.332(3) ?
N2 C11 . 1.355(3) ?
C1 C2 . 1.480(2) ?
C2 C3 . 1.339(2) ?
C2 H2 . 0.95 ?
C3 C3 3_677 1.453(3) ?
C3 H3 . 0.95 ?
C4 H4 . 0.95 ?
C5 H5 . 0.95 ?
C6 C7 . 1.396(3) ?
C6 H6 . 0.95 ?
C7 C8 . 1.374(3) ?
C7 H7 . 0.95 ?
C8 C9 . 1.408(3) ?
C8 H8 . 0.95 ?
C9 C10 . 1.403(3) ?
C9 C14 . 1.436(3) ?
C10 C11 . 1.442(3) ?
C11 C12 . 1.408(3) ?
C12 C15 . 1.410(3) ?
C12 C13 . 1.430(3) ?
C13 C14 . 1.352(3) ?
C13 H13 . 0.95 ?
C14 H14 . 0.95 ?
C15 C16 . 1.373(4) ?
C15 H15 . 0.95 ?
C16 C17 . 1.399(3) ?
C16 H16 . 0.95 ?
C17 H17 . 0.95 ?

loop_
_geom_hbond_atom_site_label_D
_geom_hbond_atom_site_label_H
_geom_hbond_atom_site_label_A
_geom_hbond_site_symmetry_A
_geom_hbond_distance_DH
_geom_hbond_distance_HA
_geom_hbond_distance_DA
_geom_hbond_angle_DHA
_geom_hbond_publ_flag
C4 H4 O2 1_545 0.95 2.57 3.415(3) 148.2 ?
C4 H4 O2 2_546 0.95 2.57 3.415(3) 148.2 ?
C7 H7 O3 2_656 0.95 2.33 3.229(2) 158.2 ?
C16 H16 O2 2_546 0.95 2.35 3.294(3) 175.0 ?
